data_7117537
loop_
_publ_author_name
'Anup Rana'
'Pradeepta K. Panda'

_publ_section_title
;
 Beta-Tetrachlorotetramethoxyporphycenes: positional effect of
 substituents on structure and photophysical properties
;
_journal_name_full Chem.Commun.
_journal_page_first 12239
_journal_paper_doi 10.1039/C5cc03867G
_journal_volume 51
_journal_year 2015
_chemical_formula_moiety 'C29 H21 Cl4 N5 O4 Zn'
_chemical_formula_sum 'C29 H21 Cl4 N5 O4 Zn'
_chemical_formula_weight 710.68
_chemical_name_common porphycene
_chemical_name_systematic
; 
 ? 
;
_space_group_IT_number 14
_symmetry_cell_setting monoclinic
_symmetry_space_group_name_Hall '-P 2ybc'
_symmetry_space_group_name_H-M 'P 1 21/c 1'
_atom_sites_solution_hydrogens geom
_atom_sites_solution_primary direct
_atom_sites_solution_secondary difmap
_audit_creation_method SHELXL-97
_audit_update_record
;
2015-04-28 deposited with the CCDC.
2015-06-11 downloaded from the CCDC.
;
_cell_angle_alpha 90.00
_cell_angle_beta 106.927(5)
_cell_angle_gamma 90.00
_cell_formula_units_Z 4
_cell_length_a 10.7037(5)
_cell_length_b 17.9473(9)
_cell_length_c 15.8353(7)
_cell_measurement_reflns_used 3243
_cell_measurement_temperature 293(2)
_cell_measurement_theta_max 71.2520
_cell_measurement_theta_min 2.5410
_cell_volume 2910.2(2)
_computing_cell_refinement
;
CrysAlisPro, Agilent Technologies,
Version 1.171.37.34i (release 04-08-2014 CrysAlis171 .NET)
(compiled Aug  4 2014,14:34:23)
;
_computing_data_collection
;
CrysAlisPro, Agilent Technologies,
Version 1.171.37.34i (release 04-08-2014 CrysAlis171 .NET)
(compiled Aug  4 2014,14:34:23)
;
_computing_data_reduction
;
CrysAlisPro, Agilent Technologies,
Version 1.171.37.34i (release 04-08-2014 CrysAlis171 .NET)
(compiled Aug  4 2014,14:34:23)
;
_computing_molecular_graphics
;
 OLEX2: a complete structure solution, refinement and analysis program.
 Dolomanov et al., J. Appl. Cryst. (2009). 42, 339-341
;
_computing_publication_material
;
 OLEX2: a complete structure solution, refinement and analysis program.
 Dolomanov et al., J. Appl. Cryst. (2009). 42, 339-341
;
_computing_structure_refinement 'SHELXL-97 (Sheldrick, 1997)'
_computing_structure_solution 'SHELXS-97 (Sheldrick, 1990)'
_diffrn_ambient_temperature 293(2)
_diffrn_measured_fraction_theta_full 0.965
_diffrn_measured_fraction_theta_max 0.965
_diffrn_measurement_device_type 'Xcalibur, Eos, Gemini'
_diffrn_measurement_method '\w scans'
_diffrn_radiation_monochromator graphite
_diffrn_radiation_source 'fine-focus sealed tube'
_diffrn_radiation_type CuK\a
_diffrn_radiation_wavelength 1.54184
_diffrn_reflns_av_R_equivalents 0.0355
_diffrn_reflns_av_sigmaI/netI 0.0470
_diffrn_reflns_limit_h_max 13
_diffrn_reflns_limit_h_min -13
_diffrn_reflns_limit_k_max 22
_diffrn_reflns_limit_k_min -16
_diffrn_reflns_limit_l_max 19
_diffrn_reflns_limit_l_min -12
_diffrn_reflns_number 11867
_diffrn_reflns_theta_full 71.91
_diffrn_reflns_theta_max 71.91
_diffrn_reflns_theta_min 3.82
_exptl_absorpt_coefficient_mu 4.941
_exptl_absorpt_correction_T_max 0.554
_exptl_absorpt_correction_T_min 0.459
_exptl_absorpt_correction_type multi-scan
_exptl_absorpt_process_details
;
CrysAlisPro, Agilent Technologies,
Version 1.171.37.34i (release 04-08-2014 CrysAlis171 .NET)
(compiled Aug  4 2014,14:34:23)
Empirical absorption correction using spherical harmonics,
 implemented in SCALE3 ABSPACK scaling algorithm.
;
_exptl_crystal_colour purple
_exptl_crystal_density_diffrn 1.622
_exptl_crystal_density_method 'not measured'
_exptl_crystal_description needle
_exptl_crystal_F_000 1440
_exptl_crystal_size_max 0.18
_exptl_crystal_size_mid 0.14
_exptl_crystal_size_min 0.12
_refine_diff_density_max 0.643
_refine_diff_density_min -0.478
_refine_diff_density_rms 0.062
_refine_ls_extinction_method none
_refine_ls_goodness_of_fit_ref 1.024
_refine_ls_hydrogen_treatment mixed
_refine_ls_matrix_type full
_refine_ls_number_parameters 392
_refine_ls_number_reflns 5521
_refine_ls_number_restraints 0
_refine_ls_restrained_S_all 1.024
_refine_ls_R_factor_all 0.0782
_refine_ls_R_factor_gt 0.0535
_refine_ls_shift/su_max 0.000
_refine_ls_shift/su_mean 0.000
_refine_ls_structure_factor_coef Fsqd
_refine_ls_weighting_details 'calc w=1/[\s^2^(Fo^2^)+(0.0781P)^2^+0.8540P] where P=(Fo^2^+2Fc^2^)/3'
_refine_ls_weighting_scheme calc
_refine_ls_wR_factor_gt 0.1401
_refine_ls_wR_factor_ref 0.1617
_reflns_number_gt 3903
_reflns_number_total 5521
_reflns_threshold_expression >2sigma(I)
_cod_data_source_file c5cc03867g2.cif
_cod_data_source_block ZnTCTMPoR.Py
_cod_original_sg_symbol_H-M 'P 21/c'
_cod_database_code 7117537

loop_
_symmetry_equiv_pos_as_xyz
'x, y, z'
'-x, y+1/2, -z+1/2'
'-x, -y, -z'
'x, -y-1/2, z-1/2'

loop_
_atom_site_label
_atom_site_type_symbol
_atom_site_fract_x
_atom_site_fract_y
_atom_site_fract_z
_atom_site_U_iso_or_equiv
_atom_site_adp_type
_atom_site_occupancy
_atom_site_symmetry_multiplicity
_atom_site_calc_flag
_atom_site_refinement_flags
_atom_site_disorder_assembly
_atom_site_disorder_group
Zn1 Zn 0.14892(4) 0.00196(3) 0.73960(3) 0.05189(17) Uani 1 1 d . . .
Cl1 Cl -0.38206(11) -0.07339(9) 0.56650(9) 0.0869(4) Uani 1 1 d . . .
Cl2 Cl -0.30550(12) 0.05462(9) 0.45433(9) 0.0924(4) Uani 1 1 d . . .
Cl4 Cl 0.62533(14) -0.08764(13) 0.98245(11) 0.1199(6) Uani 1 1 d . . .
Cl3 Cl 0.70163(13) 0.03963(12) 0.86965(14) 0.1236(7) Uani 1 1 d . . .
N1 N -0.0124(3) -0.06470(18) 0.7095(2) 0.0533(7) Uani 1 1 d . . .
N4 N 0.2679(3) -0.0719(2) 0.8241(2) 0.0586(8) Uani 1 1 d . . .
N2 N 0.0444(3) 0.04875(19) 0.6242(2) 0.0533(7) Uani 1 1 d . . .
C4 C -0.1118(4) -0.0370(2) 0.6412(3) 0.0548(9) Uani 1 1 d . . .
C5 C -0.0796(4) 0.0233(2) 0.5943(2) 0.0520(9) Uani 1 1 d . . .
O1 O -0.2684(3) -0.18835(17) 0.7191(2) 0.0747(9) Uani 1 1 d . . .
N3 N 0.3256(3) 0.0426(2) 0.7400(2) 0.0582(8) Uani 1 1 d . . .
N5 N 0.1015(3) 0.07559(18) 0.8292(2) 0.0519(7) Uani 1 1 d . . .
C7 C -0.0611(4) 0.1186(2) 0.5049(3) 0.0603(10) Uani 1 1 d . . .
C8 C 0.0603(4) 0.1056(2) 0.5722(3) 0.0572(9) Uani 1 1 d . . .
C6 C -0.1475(4) 0.0669(2) 0.5187(3) 0.0581(9) Uani 1 1 d . . .
C3 C -0.2265(4) -0.0812(2) 0.6366(3) 0.0578(9) Uani 1 1 d . . .
C14 C 0.4273(4) 0.0108(3) 0.8031(3) 0.0636(11) Uani 1 1 d . . .
C20 C 0.0115(4) -0.1678(2) 0.8177(3) 0.0635(10) Uani 1 1 d . . .
H20 H -0.0416 -0.2034 0.8327 0.076 Uiso 1 1 calc R . .
C16 C 0.4653(4) -0.0965(3) 0.9217(3) 0.0736(13) Uani 1 1 d . . .
C10 C 0.3016(4) 0.1447(3) 0.6309(3) 0.0659(11) Uani 1 1 d . . .
H10 H 0.3537 0.1815 0.6170 0.079 Uiso 1 1 calc R . .
O2 O -0.0686(4) 0.1721(2) 0.4446(2) 0.0883(11) Uani 1 1 d . . .
C19 C 0.1395(5) -0.1717(3) 0.8701(3) 0.0668(11) Uani 1 1 d . . .
H19 H 0.1540 -0.2097 0.9116 0.080 Uiso 1 1 calc R . .
C9 C 0.1737(4) 0.1471(3) 0.5776(3) 0.0642(10) Uani 1 1 d . . .
H9 H 0.1595 0.1849 0.5356 0.077 Uiso 1 1 calc R . .
C15 C 0.3963(4) -0.0501(3) 0.8498(3) 0.0623(10) Uani 1 1 d . . .
C1 C -0.0567(4) -0.1227(2) 0.7471(3) 0.0575(9) Uani 1 1 d . . .
O3 O 0.5839(3) 0.1595(2) 0.7196(3) 0.1000(13) Uani 1 1 d . . .
C2 C -0.1926(4) -0.1325(2) 0.7015(3) 0.0594(10) Uani 1 1 d . . .
C11 C 0.3701(4) 0.0994(3) 0.7010(3) 0.0634(10) Uani 1 1 d . . .
C12 C 0.5095(4) 0.1050(3) 0.7410(4) 0.0741(13) Uani 1 1 d . . .
C13 C 0.5435(4) 0.0515(3) 0.8030(3) 0.0735(13) Uani 1 1 d . . .
C25 C 0.1231(5) 0.1480(2) 0.8281(3) 0.0666(11) Uani 1 1 d . . .
H25 H 0.1585 0.1672 0.7856 0.080 Uiso 1 1 calc R . .
C29 C 0.0550(5) 0.0497(3) 0.8917(3) 0.0713(12) Uani 1 1 d . . .
H29 H 0.0409 -0.0014 0.8936 0.086 Uiso 1 1 calc R . .
C28 C 0.0263(5) 0.0940(3) 0.9542(3) 0.0765(13) Uani 1 1 d . . .
H28 H -0.0070 0.0734 0.9970 0.092 Uiso 1 1 calc R . .
C18 C 0.2527(4) -0.1301(3) 0.8739(3) 0.0639(11) Uani 1 1 d . . .
O4 O 0.3871(4) -0.2017(3) 0.9957(3) 0.1146(15) Uani 1 1 d . . .
C17 C 0.3776(5) -0.1463(3) 0.9364(3) 0.0773(13) Uani 1 1 d . . .
C27 C 0.0472(5) 0.1683(3) 0.9524(3) 0.0708(12) Uani 1 1 d . . .
H27 H 0.0295 0.1998 0.9942 0.085 Uiso 1 1 calc R . .
C26 C 0.0951(6) 0.1956(3) 0.8876(3) 0.0809(15) Uani 1 1 d . . .
H26 H 0.1087 0.2465 0.8838 0.097 Uiso 1 1 calc R . .
C22 C -0.1843(5) 0.1897(4) 0.3808(4) 0.0934(17) Uani 1 1 d . . .
H22A H -0.2175 0.1463 0.3462 0.140 Uiso 1 1 calc R . .
H22B H -0.1683 0.2282 0.3432 0.140 Uiso 1 1 calc R . .
H22C H -0.2473 0.2069 0.4089 0.140 Uiso 1 1 calc R . .
C21 C -0.3591(6) -0.1651(4) 0.7644(5) 0.105(2) Uani 1 1 d . . .
H21A H -0.3128 -0.1416 0.8190 0.158 Uiso 1 1 calc R . .
H21B H -0.4055 -0.2077 0.7764 0.158 Uiso 1 1 calc R . .
H21C H -0.4200 -0.1304 0.7283 0.158 Uiso 1 1 calc R . .
C23 C 0.6787(7) 0.1368(5) 0.6807(6) 0.137(3) Uani 1 1 d . . .
H23A H 0.7456 0.1095 0.7230 0.205 Uiso 1 1 calc R . .
H23B H 0.7165 0.1797 0.6615 0.205 Uiso 1 1 calc R . .
H23C H 0.6394 0.1055 0.6309 0.205 Uiso 1 1 calc R . .
C24 C 0.5000(7) -0.2254(5) 1.0501(6) 0.152(4) Uani 1 1 d . . .
H24A H 0.5567 -0.2409 1.0163 0.228 Uiso 1 1 calc R . .
H24B H 0.4842 -0.2667 1.0841 0.228 Uiso 1 1 calc R . .
H24C H 0.5405 -0.1857 1.0891 0.228 Uiso 1 1 calc R . .

loop_
_atom_site_aniso_label
_atom_site_aniso_U_11
_atom_site_aniso_U_22
_atom_site_aniso_U_33
_atom_site_aniso_U_23
_atom_site_aniso_U_13
_atom_site_aniso_U_12
Zn1 0.0418(3) 0.0564(3) 0.0554(3) -0.0024(2) 0.0109(2) 0.0014(2)
Cl1 0.0486(6) 0.1034(9) 0.0969(9) 0.0104(7) 0.0026(5) -0.0141(6)
Cl2 0.0618(7) 0.1057(10) 0.0885(8) 0.0179(7) -0.0116(6) -0.0120(6)
Cl4 0.0604(8) 0.1755(18) 0.1009(10) 0.0283(11) -0.0125(7) 0.0066(9)
Cl3 0.0458(6) 0.1370(14) 0.1648(16) 0.0162(13) -0.0060(8) -0.0052(8)
N1 0.0475(16) 0.0525(17) 0.0583(18) -0.0011(15) 0.0128(14) -0.0010(13)
N4 0.0482(17) 0.061(2) 0.0608(19) -0.0029(16) 0.0073(14) 0.0066(14)
N2 0.0437(16) 0.0602(19) 0.0539(17) -0.0014(15) 0.0111(13) -0.0001(13)
C4 0.0442(19) 0.059(2) 0.058(2) -0.0097(18) 0.0089(16) 0.0008(16)
C5 0.0465(19) 0.059(2) 0.0487(19) -0.0103(17) 0.0110(15) 0.0029(16)
O1 0.0684(19) 0.0573(17) 0.102(2) -0.0036(17) 0.0306(17) -0.0135(14)
N3 0.0440(16) 0.070(2) 0.0600(19) -0.0004(17) 0.0151(14) 0.0011(15)
N5 0.0452(16) 0.0545(18) 0.0556(17) -0.0017(15) 0.0143(13) -0.0017(13)
C7 0.060(2) 0.063(2) 0.056(2) 0.000(2) 0.0155(18) 0.0010(19)
C8 0.055(2) 0.062(2) 0.056(2) -0.0001(19) 0.0181(17) 0.0030(18)
C6 0.052(2) 0.061(2) 0.055(2) -0.0037(19) 0.0042(17) 0.0055(17)
C3 0.047(2) 0.060(2) 0.065(2) -0.008(2) 0.0135(17) -0.0053(17)
C14 0.0421(19) 0.075(3) 0.071(3) -0.013(2) 0.0115(18) 0.0058(18)
C20 0.066(3) 0.057(2) 0.069(3) -0.001(2) 0.022(2) -0.0032(19)
C16 0.051(2) 0.095(3) 0.067(3) -0.006(3) 0.004(2) 0.015(2)
C10 0.056(2) 0.068(3) 0.080(3) -0.004(2) 0.030(2) -0.010(2)
O2 0.082(2) 0.090(2) 0.081(2) 0.032(2) 0.0046(18) -0.0040(19)
C19 0.073(3) 0.059(2) 0.067(3) 0.008(2) 0.018(2) 0.011(2)
C9 0.061(2) 0.065(2) 0.069(3) 0.006(2) 0.023(2) -0.0030(19)
C15 0.046(2) 0.076(3) 0.062(2) -0.011(2) 0.0098(17) 0.0113(19)
C1 0.054(2) 0.052(2) 0.067(2) -0.0037(19) 0.0189(18) 0.0009(16)
O3 0.061(2) 0.093(3) 0.153(4) -0.005(3) 0.042(2) -0.0162(19)
C2 0.057(2) 0.050(2) 0.074(3) -0.012(2) 0.0223(19) -0.0081(17)
C11 0.049(2) 0.072(3) 0.070(3) -0.006(2) 0.0196(19) -0.0016(19)
C12 0.050(2) 0.079(3) 0.095(3) -0.016(3) 0.024(2) -0.008(2)
C13 0.043(2) 0.082(3) 0.091(3) -0.012(3) 0.012(2) 0.002(2)
C25 0.083(3) 0.056(2) 0.068(3) 0.002(2) 0.034(2) -0.003(2)
C29 0.089(3) 0.055(2) 0.080(3) -0.009(2) 0.042(3) -0.015(2)
C28 0.092(3) 0.072(3) 0.079(3) -0.001(3) 0.048(3) -0.014(3)
C18 0.060(2) 0.066(3) 0.061(2) -0.002(2) 0.0109(19) 0.0128(19)
O4 0.092(3) 0.132(4) 0.103(3) 0.056(3) 0.002(2) 0.022(3)
C17 0.069(3) 0.088(3) 0.067(3) 0.007(3) 0.007(2) 0.017(3)
C27 0.082(3) 0.064(3) 0.072(3) -0.007(2) 0.032(2) 0.005(2)
C26 0.122(4) 0.053(2) 0.082(3) 0.002(2) 0.050(3) 0.001(3)
C22 0.084(4) 0.105(4) 0.077(3) 0.022(3) 0.000(3) -0.004(3)
C21 0.112(5) 0.091(4) 0.138(6) -0.007(4) 0.078(5) -0.015(4)
C23 0.117(6) 0.128(6) 0.201(9) -0.002(6) 0.104(6) -0.017(5)
C24 0.107(6) 0.143(7) 0.184(8) 0.084(7) 0.007(5) 0.033(5)

loop_
_atom_type_symbol
_atom_type_description
_atom_type_scat_dispersion_real
_atom_type_scat_dispersion_imag
_atom_type_scat_source
C C 0.0181 0.0091 'International Tables Vol C Tables 4.2.6.8 and 6.1.1.4'
H H 0.0000 0.0000 'International Tables Vol C Tables 4.2.6.8 and 6.1.1.4'
N N 0.0311 0.0180 'International Tables Vol C Tables 4.2.6.8 and 6.1.1.4'
O O 0.0492 0.0322 'International Tables Vol C Tables 4.2.6.8 and 6.1.1.4'
Cl Cl 0.3639 0.7018 'International Tables Vol C Tables 4.2.6.8 and 6.1.1.4'
Zn Zn -1.5491 0.6778 'International Tables Vol C Tables 4.2.6.8 and 6.1.1.4'

loop_
_geom_angle_atom_site_label_1
_geom_angle_atom_site_label_2
_geom_angle_atom_site_label_3
_geom_angle
_geom_angle_site_symmetry_1
_geom_angle_site_symmetry_3
N3 Zn1 N2 97.10(14) . .
N3 Zn1 N1 159.74(14) . .
N2 Zn1 N1 79.91(13) . .
N3 Zn1 N4 80.11(14) . .
N2 Zn1 N4 159.16(13) . .
N1 Zn1 N4 95.53(14) . .
N3 Zn1 N5 100.36(13) . .
N2 Zn1 N5 99.75(13) . .
N1 Zn1 N5 99.89(12) . .
N4 Zn1 N5 101.06(13) . .
C1 N1 C4 109.6(3) . .
C1 N1 Zn1 136.9(3) . .
C4 N1 Zn1 112.4(3) . .
C18 N4 C15 109.1(4) . .
C18 N4 Zn1 136.7(3) . .
C15 N4 Zn1 113.0(3) . .
C5 N2 C8 109.0(3) . .
C5 N2 Zn1 113.8(3) . .
C8 N2 Zn1 136.7(3) . .
N1 C4 C5 116.2(3) . .
N1 C4 C3 107.1(4) . .
C5 C4 C3 136.7(4) . .
N2 C5 C4 116.1(3) . .
N2 C5 C6 108.3(4) . .
C4 C5 C6 135.6(4) . .
C2 O1 C21 114.8(4) . .
C11 N3 C14 109.7(4) . .
C11 N3 Zn1 136.5(3) . .
C14 N3 Zn1 113.3(3) . .
C29 N5 C25 117.7(4) . .
C29 N5 Zn1 120.2(3) . .
C25 N5 Zn1 122.0(3) . .
O2 C7 C6 134.1(4) . .
O2 C7 C8 119.8(4) . .
C6 C7 C8 106.1(4) . .
N2 C8 C9 128.5(4) . .
N2 C8 C7 109.1(4) . .
C9 C8 C7 122.4(4) . .
C7 C6 C5 107.5(4) . .
C7 C6 Cl2 125.8(3) . .
C5 C6 Cl2 126.6(3) . .
C2 C3 C4 107.5(4) . .
C2 C3 Cl1 123.0(3) . .
C4 C3 Cl1 129.6(3) . .
N3 C14 C15 116.5(4) . .
N3 C14 C13 106.9(4) . .
C15 C14 C13 136.6(4) . .
C19 C20 C1 134.7(4) . .
C17 C16 C15 107.2(4) . .
C17 C16 Cl4 126.2(4) . .
C15 C16 Cl4 126.5(4) . .
C9 C10 C11 134.4(4) . .
C7 O2 C22 122.5(4) . .
C20 C19 C18 133.6(4) . .
C10 C9 C8 134.7(4) . .
N4 C15 C14 115.6(4) . .
N4 C15 C16 108.2(4) . .
C14 C15 C16 136.2(4) . .
N1 C1 C20 128.9(4) . .
N1 C1 C2 107.9(4) . .
C20 C1 C2 123.2(4) . .
C12 O3 C23 117.0(5) . .
C3 C2 O1 127.7(4) . .
C3 C2 C1 108.0(4) . .
O1 C2 C1 124.2(4) . .
N3 C11 C10 129.0(4) . .
N3 C11 C12 108.0(4) . .
C10 C11 C12 122.9(4) . .
C13 C12 O3 129.7(5) . .
C13 C12 C11 107.2(4) . .
O3 C12 C11 122.9(5) . .
C12 C13 C14 108.2(4) . .
C12 C13 Cl3 122.8(4) . .
C14 C13 Cl3 129.0(4) . .
N5 C25 C26 122.1(4) . .
N5 C29 C28 123.4(4) . .
C27 C28 C29 118.9(4) . .
N4 C18 C19 129.3(4) . .
N4 C18 C17 108.2(4) . .
C19 C18 C17 122.5(5) . .
C24 O4 C17 123.6(6) . .
O4 C17 C16 133.2(5) . .
O4 C17 C18 119.4(5) . .
C16 C17 C18 107.3(5) . .
C28 C27 C26 118.0(5) . .
C27 C26 C25 119.9(5) . .

loop_
_geom_bond_atom_site_label_1
_geom_bond_atom_site_label_2
_geom_bond_distance
_geom_bond_site_symmetry_2
Zn1 N3 2.026(3) .
Zn1 N2 2.026(3) .
Zn1 N1 2.039(3) .
Zn1 N4 2.043(3) .
Zn1 N5 2.107(3) .
Cl1 C3 1.717(4) .
Cl2 C6 1.716(4) .
Cl4 C16 1.710(5) .
Cl3 C13 1.727(5) .
N1 C1 1.353(5) .
N1 C4 1.371(5) .
N4 C18 1.348(6) .
N4 C15 1.372(5) .
N2 C5 1.352(5) .
N2 C8 1.353(5) .
C4 C5 1.410(6) .
C4 C3 1.446(5) .
C5 C6 1.437(6) .
O1 C2 1.368(5) .
O1 C21 1.427(6) .
N3 C11 1.349(6) .
N3 C14 1.370(5) .
N5 C29 1.315(5) .
N5 C25 1.321(5) .
C7 O2 1.339(5) .
C7 C6 1.372(6) .
C7 C8 1.439(6) .
C8 C9 1.406(6) .
C3 C2 1.348(6) .
C14 C15 1.413(7) .
C14 C13 1.442(6) .
C20 C19 1.381(6) .
C20 C1 1.401(6) .
C16 C17 1.364(8) .
C16 C15 1.430(6) .
C10 C9 1.385(6) .
C10 C11 1.398(7) .
O2 C22 1.389(6) .
C19 C18 1.409(6) .
C1 C2 1.434(6) .
O3 C12 1.365(6) .
O3 C23 1.392(7) .
C11 C12 1.444(6) .
C12 C13 1.347(7) .
C25 C26 1.368(6) .
C29 C28 1.373(6) .
C28 C27 1.354(7) .
C18 C17 1.443(6) .
O4 C24 1.333(7) .
O4 C17 1.352(7) .
C27 C26 1.366(6) .
